data_7111501
loop_
_publ_author_name
'Ripmeester, J. A.'
'Enright, G. D.'
'Ratcliffe, C. I.'
'Udachin, K. A.'
'Moudrakovski, I. L.'

_publ_section_title
;
 What we have learned from the study of solid p-tert-butylcalix[4]arene
 compounds
;
_journal_issue 48
_journal_name_full 'Chemical Communications'
_journal_page_first 4986
_journal_page_last 4996
_journal_paper_doi 10.1039/b605275d
_journal_year 2006
_chemical_formula_sum 'C98 H132 O9'
_chemical_formula_weight 1454.04
_chemical_name_common 't-bu-calix[4]arene menthol'
_chemical_name_systematic
;
?
;
_space_group_IT_number 2
_symmetry_cell_setting triclinic
_symmetry_space_group_name_Hall '-P 1'
_symmetry_space_group_name_H-M 'P -1'
_atom_sites_solution_hydrogens geom
_atom_sites_solution_primary direct
_atom_sites_solution_secondary difmap
_audit_creation_method SHELXL-97
_cell_angle_alpha 112.0560(10)
_cell_angle_beta 103.324(2)
_cell_angle_gamma 90.492(2)
_cell_formula_units_Z 1
_cell_length_a 12.6609(10)
_cell_length_b 12.8921(10)
_cell_length_c 14.5868(12)
_cell_measurement_temperature 173(2)
_cell_volume 2135.3(3)
_computing_structure_refinement 'SHELXL-97 (Sheldrick, 1997)'
_computing_structure_solution 'SHELXS-97 (Sheldrick, 1990)'
_diffrn_ambient_temperature 173(2)
_diffrn_measured_fraction_theta_full 0.987
_diffrn_measured_fraction_theta_max 0.987
_diffrn_radiation_monochromator graphite
_diffrn_radiation_source 'fine-focus sealed tube'
_diffrn_radiation_type MoK\a
_diffrn_radiation_wavelength 0.71070
_diffrn_reflns_av_R_equivalents 0.0311
_diffrn_reflns_av_sigmaI/netI 0.0372
_diffrn_reflns_limit_h_max 17
_diffrn_reflns_limit_h_min -17
_diffrn_reflns_limit_k_max 17
_diffrn_reflns_limit_k_min -17
_diffrn_reflns_limit_l_max 19
_diffrn_reflns_limit_l_min -19
_diffrn_reflns_number 25418
_diffrn_reflns_theta_full 28.75
_diffrn_reflns_theta_max 28.75
_diffrn_reflns_theta_min 1.66
_exptl_absorpt_coefficient_mu 0.070
_exptl_absorpt_correction_T_max 0.9895
_exptl_absorpt_correction_T_min 0.9657
_exptl_absorpt_correction_type multi-scan
_exptl_absorpt_process_details sadabs
_exptl_crystal_density_diffrn 1.131
_exptl_crystal_density_method 'not measured'
_exptl_crystal_F_000 792
_exptl_crystal_size_max 0.50
_exptl_crystal_size_mid 0.40
_exptl_crystal_size_min 0.15
_refine_diff_density_max 0.438
_refine_diff_density_min -0.489
_refine_diff_density_rms 0.060
_refine_ls_extinction_method none
_refine_ls_goodness_of_fit_ref 0.989
_refine_ls_hydrogen_treatment mixed
_refine_ls_matrix_type full
_refine_ls_number_parameters 551
_refine_ls_number_reflns 10936
_refine_ls_number_restraints 71
_refine_ls_restrained_S_all 0.991
_refine_ls_R_factor_all 0.0991
_refine_ls_R_factor_gt 0.0764
_refine_ls_shift/su_max 0.000
_refine_ls_shift/su_mean 0.000
_refine_ls_structure_factor_coef Fsqd
_refine_ls_weighting_details 'calc w=1/[\s^2^(Fo^2^)+(0.1093P)^2^+2.5532P] where P=(Fo^2^+2Fc^2^)/3'
_refine_ls_weighting_scheme calc
_refine_ls_wR_factor_gt 0.2118
_refine_ls_wR_factor_ref 0.2282
_reflns_number_gt 8114
_reflns_number_total 10936
_reflns_threshold_expression >2sigma(I)
_cod_data_source_file b605275dsup1.cif
_cod_data_source_block gen9
_cod_depositor_comments
;
The following automatic conversions were performed:

'_exptl_absorpt_correction_type' value 'multiscan' changed to
'multi-scan' according to
/home/saulius/struct/CIF-dictionaries/cif_core.dic dictionary named
'cif_core.dic' version 2.4.2 from 2011-04-26.

Automatic conversion script
Id: cif_fix_values 1891 2012-01-12 08:04:46Z andrius 
;
_cod_original_sg_symbol_H-M P-1
_cod_database_code 7111501

loop_
_symmetry_equiv_pos_as_xyz
'x, y, z'
'-x, -y, -z'

loop_
_atom_site_label
_atom_site_type_symbol
_atom_site_fract_x
_atom_site_fract_y
_atom_site_fract_z
_atom_site_U_iso_or_equiv
_atom_site_adp_type
_atom_site_occupancy
_atom_site_symmetry_multiplicity
_atom_site_calc_flag
_atom_site_refinement_flags
_atom_site_disorder_assembly
_atom_site_disorder_group
O1 O 0.17302(13) 0.59715(14) 0.45503(12) 0.0290(3) Uani 1 1 d . . .
H1 H 0.1318 0.6446 0.4449 0.043 Uiso 1 1 calc R . .
O2 O 0.30968(13) 0.85764(14) 0.45682(12) 0.0293(3) Uani 1 1 d . . .
H2 H 0.3485 0.8040 0.4495 0.044 Uiso 1 1 calc R . .
O3 O 0.10675(13) 0.79046(14) 0.44935(12) 0.0294(3) Uani 1 1 d . . .
H3 H 0.1684 0.8152 0.4496 0.044 Uiso 1 1 calc R . .
O4 O 0.37415(13) 0.66751(14) 0.46231(12) 0.0287(3) Uani 1 1 d . . .
H4 H 0.3154 0.6328 0.4576 0.043 Uiso 1 1 calc R . .
C1 C 0.16674(17) 0.58660(17) 0.54505(16) 0.0224(4) Uani 1 1 d . . .
C2 C 0.24947(16) 0.53746(17) 0.59051(17) 0.0239(4) Uani 1 1 d . . .
C3 C 0.24121(17) 0.52338(19) 0.67894(18) 0.0268(4) Uani 1 1 d . . .
H3A H 0.2974 0.4904 0.7107 0.032 Uiso 1 1 calc R . .
C4 C 0.15355(18) 0.55588(19) 0.72240(17) 0.0260(4) Uani 1 1 d . . .
C5 C 0.07277(17) 0.60533(18) 0.67414(17) 0.0246(4) Uani 1 1 d . . .
H5 H 0.0122 0.6281 0.7024 0.030 Uiso 1 1 calc R . .
C6 C 0.07781(16) 0.62245(17) 0.58654(16) 0.0220(4) Uani 1 1 d . . .
C7 C -0.01026(16) 0.68080(18) 0.53988(17) 0.0248(4) Uani 1 1 d . . .
H7A H -0.0801 0.6642 0.5537 0.030 Uiso 1 1 calc R . .
H7B H -0.0205 0.6499 0.4648 0.030 Uiso 1 1 calc R . .
C8 C 0.1418(2) 0.5384(2) 0.8182(2) 0.0346(5) Uani 1 1 d . . .
C9 C 0.2425(3) 0.4964(4) 0.8671(3) 0.0593(9) Uani 1 1 d . . .
H9A H 0.2312 0.4860 0.9274 0.071 Uiso 1 1 calc R . .
H9B H 0.3059 0.5517 0.8875 0.071 Uiso 1 1 calc R . .
H9C H 0.2556 0.4245 0.8178 0.071 Uiso 1 1 calc R . .
C10 C 0.0432(3) 0.4516(3) 0.7884(3) 0.0528(8) Uani 1 1 d . . .
H10A H 0.0558 0.3794 0.7393 0.063 Uiso 1 1 calc R . .
H10B H -0.0226 0.4780 0.7574 0.063 Uiso 1 1 calc R . .
H10C H 0.0334 0.4420 0.8496 0.063 Uiso 1 1 calc R . .
C11 C 0.1224(3) 0.6492(3) 0.8989(2) 0.0536(8) Uani 1 1 d . . .
H11A H 0.1155 0.6367 0.9595 0.064 Uiso 1 1 calc R . .
H11B H 0.0552 0.6758 0.8706 0.064 Uiso 1 1 calc R . .
H11C H 0.1842 0.7059 0.9179 0.064 Uiso 1 1 calc R . .
C12 C 0.07827(16) 0.85852(18) 0.53728(16) 0.0225(4) Uani 1 1 d . A .
C13 C 0.01745(16) 0.80824(18) 0.58179(16) 0.0219(4) Uani 1 1 d . . .
C14 C -0.01485(17) 0.87739(18) 0.66679(17) 0.0243(4) Uani 1 1 d . A .
H14 H -0.0567 0.8440 0.6968 0.029 Uiso 1 1 calc R . .
C15 C 0.01106(17) 0.99423(18) 0.71068(16) 0.0238(4) Uani 1 1 d D . .
C16 C 0.07293(17) 1.04002(18) 0.66450(17) 0.0250(4) Uani 1 1 d . A .
H16 H 0.0920 1.1191 0.6927 0.030 Uiso 1 1 calc R . .
C17 C 0.10785(16) 0.97450(18) 0.57886(17) 0.0236(4) Uani 1 1 d . . .
C18 C 0.17737(17) 1.03030(19) 0.53440(18) 0.0262(4) Uani 1 1 d . A .
H18A H 0.1562 1.1070 0.5454 0.031 Uiso 1 1 calc R . .
H18B H 0.1624 0.9868 0.4598 0.031 Uiso 1 1 calc R . .
C19 C -0.0289(3) 1.0653(2) 0.8039(2) 0.0316(5) Uani 0.93 1 d PD A -1
C20 C 0.0142(3) 1.0258(3) 0.8910(2) 0.0454(7) Uani 0.93 1 d PD A -1
H20A H 0.0941 1.0387 0.9118 0.055 Uiso 0.93 1 calc PR A -1
H20B H -0.0086 0.9453 0.8677 0.055 Uiso 0.93 1 calc PR A -1
H20C H -0.0153 1.0681 0.9493 0.055 Uiso 0.93 1 calc PR A -1
C21 C -0.1540(2) 1.0496(3) 0.7764(3) 0.0456(7) Uani 0.93 1 d PD A -1
H21A H -0.1797 1.0926 0.8369 0.055 Uiso 0.93 1 calc PR A -1
H21B H -0.1792 0.9697 0.7527 0.055 Uiso 0.93 1 calc PR A -1
H21C H -0.1829 1.0767 0.7220 0.055 Uiso 0.93 1 calc PR A -1
C22 C 0.0092(4) 1.1902(3) 0.8411(3) 0.0570(10) Uani 0.93 1 d PD A -1
H22A H -0.0197 1.2329 0.8996 0.068 Uiso 0.93 1 calc PR A -1
H22B H -0.0174 1.2165 0.7858 0.068 Uiso 0.93 1 calc PR A -1
H22C H 0.0892 1.2015 0.8617 0.068 Uiso 0.93 1 calc PR A -1
C19B C -0.025(2) 1.082(3) 0.804(2) 0.0316(5) Uani 0.07 1 d PD A -2
C20B C -0.084(3) 1.021(3) 0.852(2) 0.0454(7) Uani 0.07 1 d PD A -2
H20D H -0.1505 0.9771 0.8023 0.055 Uiso 0.07 1 calc PR A -2
H20E H -0.1031 1.0761 0.9120 0.055 Uiso 0.07 1 calc PR A -2
H20F H -0.0361 0.9703 0.8734 0.055 Uiso 0.07 1 calc PR A -2
C21B C -0.102(3) 1.157(2) 0.768(3) 0.0456(7) Uani 0.07 1 d PD A -2
H21D H -0.0685 1.1886 0.7281 0.055 Uiso 0.07 1 calc PR A -2
H21E H -0.1155 1.2184 0.8269 0.055 Uiso 0.07 1 calc PR A -2
H21F H -0.1710 1.1123 0.7244 0.055 Uiso 0.07 1 calc PR A -2
C22B C 0.075(3) 1.155(2) 0.8841(17) 0.0570(10) Uani 0.07 1 d PD A -2
H22D H 0.1217 1.1072 0.9116 0.068 Uiso 0.07 1 calc PR A -2
H22E H 0.0521 1.2127 0.9395 0.068 Uiso 0.07 1 calc PR A -2
H22F H 0.1165 1.1904 0.8526 0.068 Uiso 0.07 1 calc PR A -2
C23 C 0.36076(17) 0.94938(18) 0.54426(16) 0.0226(4) Uani 1 1 d . A .
C24 C 0.29928(17) 1.03818(18) 0.58200(17) 0.0237(4) Uani 1 1 d . . .
C25 C 0.35170(18) 1.13377(19) 0.66436(17) 0.0254(4) Uani 1 1 d . A .
H25 H 0.3104 1.1944 0.6900 0.030 Uiso 1 1 calc R . .
C26 C 0.46339(17) 1.14499(18) 0.71163(17) 0.0240(4) Uani 1 1 d . . .
C27 C 0.52045(17) 1.05258(18) 0.67346(17) 0.0233(4) Uani 1 1 d . A .
H27 H 0.5959 1.0573 0.7049 0.028 Uiso 1 1 calc R . .
C28 C 0.47119(16) 0.95346(17) 0.59086(16) 0.0209(4) Uani 1 1 d . . .
C29 C 0.53860(17) 0.85624(18) 0.55268(16) 0.0232(4) Uani 1 1 d . A .
H29A H 0.5139 0.8212 0.4772 0.028 Uiso 1 1 calc R . .
H29B H 0.6158 0.8872 0.5707 0.028 Uiso 1 1 calc R . .
C30 C 0.51694(19) 1.2570(2) 0.79765(19) 0.0309(5) Uani 1 1 d . A .
C31 C 0.6394(2) 1.2557(3) 0.8369(3) 0.0511(8) Uani 1 1 d . . .
H31A H 0.6519 1.1948 0.8616 0.061 Uiso 1 1 calc R A .
H31B H 0.6698 1.3279 0.8930 0.061 Uiso 1 1 calc R . .
H31C H 0.6750 1.2435 0.7813 0.061 Uiso 1 1 calc R . .
C32 C 0.5002(2) 1.3517(2) 0.7565(2) 0.0390(6) Uani 1 1 d . . .
H32A H 0.5335 1.4238 0.8112 0.047 Uiso 1 1 calc R A .
H32B H 0.4219 1.3554 0.7326 0.047 Uiso 1 1 calc R . .
H32C H 0.5346 1.3358 0.6996 0.047 Uiso 1 1 calc R . .
C33 C 0.4633(3) 1.2836(2) 0.8867(2) 0.0430(6) Uani 1 1 d . . .
H33A H 0.4716 1.2231 0.9123 0.052 Uiso 1 1 calc R A .
H33B H 0.3855 1.2898 0.8631 0.052 Uiso 1 1 calc R . .
H33C H 0.4983 1.3549 0.9417 0.052 Uiso 1 1 calc R . .
C34 C 0.44930(17) 0.67603(18) 0.55057(16) 0.0229(4) Uani 1 1 d . A .
C35 C 0.53318(16) 0.76468(17) 0.59431(16) 0.0214(4) Uani 1 1 d . . .
C36 C 0.61406(17) 0.76642(18) 0.67885(17) 0.0241(4) Uani 1 1 d . A .
H36 H 0.6717 0.8259 0.7094 0.029 Uiso 1 1 calc R . .
C37 C 0.61365(17) 0.68475(18) 0.72005(17) 0.0241(4) Uani 1 1 d . . .
C38 C 0.52559(17) 0.60069(19) 0.67559(18) 0.0258(4) Uani 1 1 d . A .
H38 H 0.5221 0.5456 0.7038 0.031 Uiso 1 1 calc R . .
C39 C 0.44297(17) 0.59460(17) 0.59186(17) 0.0235(4) Uani 1 1 d . . .
C40 C 0.34840(17) 0.50202(18) 0.54788(18) 0.0259(4) Uani 1 1 d . A .
H40A H 0.3736 0.4361 0.5625 0.031 Uiso 1 1 calc R . .
H40B H 0.3262 0.4785 0.4727 0.031 Uiso 1 1 calc R . .
C41 C 0.70478(19) 0.6816(2) 0.80922(18) 0.0293(5) Uani 1 1 d . A .
C42 C 0.7951(2) 0.7790(3) 0.8481(2) 0.0454(7) Uani 1 1 d . . .
H42A H 0.7642 0.8507 0.8735 0.055 Uiso 1 1 calc R A .
H42B H 0.8269 0.7760 0.7920 0.055 Uiso 1 1 calc R . .
H42C H 0.8519 0.7727 0.9035 0.055 Uiso 1 1 calc R . .
C43 C 0.7567(2) 0.5708(2) 0.7727(2) 0.0414(6) Uani 1 1 d . . .
H43A H 0.8135 0.5673 0.8296 0.050 Uiso 1 1 calc R A .
H43B H 0.7892 0.5672 0.7169 0.050 Uiso 1 1 calc R . .
H43C H 0.7005 0.5071 0.7484 0.050 Uiso 1 1 calc R . .
C44 C 0.6577(2) 0.6870(3) 0.8984(2) 0.0409(6) Uani 1 1 d . . .
H44A H 0.6224 0.7562 0.9212 0.049 Uiso 1 1 calc R A .
H44B H 0.7167 0.6864 0.9550 0.049 Uiso 1 1 calc R . .
H44C H 0.6039 0.6217 0.8761 0.049 Uiso 1 1 calc R . .
O1A O 0.6338(4) 1.0140(5) 0.8999(4) 0.0657(14) Uani 0.50 1 d PD B -2
H1A H 0.6215 0.9697 0.8383 0.079 Uiso 0.50 1 calc PR B -2
C1A C 0.5406(8) 1.0127(10) 0.9344(9) 0.039(3) Uani 0.50 1 d PD B -2
H1A1 H 0.5174 1.0891 0.9434 0.047 Uiso 0.50 1 calc PR B -2
C2A C 0.4469(5) 0.9372(5) 0.8521(4) 0.0488(14) Uani 0.50 1 d PD B -2
H2A1 H 0.4307 0.9654 0.7964 0.059 Uiso 0.50 1 calc PR B -2
H2A2 H 0.4712 0.8614 0.8238 0.059 Uiso 0.50 1 calc PR B -2
C3A C 0.3478(9) 0.9248(12) 0.8785(8) 0.085(6) Uani 0.50 1 d PD B -2
H3A1 H 0.3238 1.0002 0.8846 0.102 Uiso 0.50 1 calc PR B -2
C4A C 0.3536(7) 0.9369(12) 0.9829(6) 0.113(5) Uani 0.50 1 d PD B -2
H4A1 H 0.3591 0.8617 0.9861 0.136 Uiso 0.50 1 calc PR B -2
H4A2 H 0.2841 0.9626 0.9991 0.136 Uiso 0.50 1 calc PR B -2
C5A C 0.4457(9) 1.0162(10) 1.0640(10) 0.043(3) Uani 0.50 1 d PD B -2
H5A1 H 0.4247 1.0938 1.0816 0.051 Uiso 0.50 1 calc PR B -2
H5A2 H 0.4560 0.9991 1.1260 0.051 Uiso 0.50 1 calc PR B -2
C6A C 0.5524(6) 1.0125(11) 1.0357(5) 0.100(4) Uani 0.50 1 d PD B -2
H6A H 0.5697 0.9341 1.0258 0.120 Uiso 0.50 1 calc PR B -2
C7A C 0.6531(7) 1.0834(10) 1.1153(7) 0.061(5) Uani 0.50 1 d PD B -2
H7A1 H 0.7104 1.0878 1.0794 0.073 Uiso 0.50 1 calc PR B -2
C8A C 0.6348(7) 1.1998(6) 1.1773(11) 0.122(5) Uani 0.50 1 d PD B -2
H8A1 H 0.6196 1.2430 1.1338 0.147 Uiso 0.50 1 calc PR B -2
H8A2 H 0.7002 1.2358 1.2329 0.147 Uiso 0.50 1 calc PR B -2
H8A3 H 0.5725 1.1973 1.2060 0.147 Uiso 0.50 1 calc PR B -2
C9A C 0.6955(7) 1.0243(11) 1.1871(11) 0.124(6) Uani 0.50 1 d PD B -2
H9A1 H 0.7640 1.0656 1.2354 0.149 Uiso 0.50 1 calc PR B -2
H9A2 H 0.7085 0.9474 1.1473 0.149 Uiso 0.50 1 calc PR B -2
H9A3 H 0.6414 1.0217 1.2248 0.149 Uiso 0.50 1 calc PR B -2
C10A C 0.2511(5) 0.8554(6) 0.7987(6) 0.0594(18) Uani 0.50 1 d PD B -2
H10D H 0.2671 0.7771 0.7705 0.071 Uiso 0.50 1 calc PR B -2
H10E H 0.2336 0.8839 0.7439 0.071 Uiso 0.50 1 calc PR B -2
H10F H 0.1888 0.8595 0.8287 0.071 Uiso 0.50 1 calc PR B -2

loop_
_atom_site_aniso_label
_atom_site_aniso_U_11
_atom_site_aniso_U_22
_atom_site_aniso_U_33
_atom_site_aniso_U_23
_atom_site_aniso_U_13
_atom_site_aniso_U_12
O1 0.0296(8) 0.0312(8) 0.0250(8) 0.0099(7) 0.0065(6) 0.0028(6)
O2 0.0292(8) 0.0312(8) 0.0264(8) 0.0103(7) 0.0064(6) 0.0020(6)
O3 0.0278(8) 0.0345(9) 0.0260(8) 0.0107(7) 0.0084(6) 0.0022(6)
O4 0.0266(8) 0.0298(8) 0.0272(8) 0.0090(7) 0.0055(6) 0.0003(6)
C1 0.0227(9) 0.0184(9) 0.0226(10) 0.0050(8) 0.0042(8) -0.0023(7)
C2 0.0188(9) 0.0196(9) 0.0293(11) 0.0061(8) 0.0045(8) -0.0009(7)
C3 0.0215(9) 0.0254(11) 0.0320(11) 0.0112(9) 0.0040(8) 0.0026(8)
C4 0.0263(10) 0.0249(10) 0.0269(10) 0.0099(9) 0.0074(8) 0.0028(8)
C5 0.0207(9) 0.0235(10) 0.0287(11) 0.0084(8) 0.0073(8) 0.0030(7)
C6 0.0198(9) 0.0183(9) 0.0238(10) 0.0055(8) 0.0028(7) -0.0011(7)
C7 0.0177(9) 0.0253(10) 0.0293(11) 0.0105(9) 0.0023(8) -0.0007(7)
C8 0.0352(12) 0.0408(14) 0.0342(13) 0.0200(11) 0.0116(10) 0.0096(10)
C9 0.0540(18) 0.098(3) 0.0496(18) 0.0480(19) 0.0238(15) 0.0361(19)
C10 0.0604(19) 0.0544(19) 0.0548(18) 0.0309(16) 0.0195(15) -0.0004(15)
C11 0.074(2) 0.0522(18) 0.0386(15) 0.0173(14) 0.0228(15) 0.0183(16)
C12 0.0180(9) 0.0282(10) 0.0220(10) 0.0117(8) 0.0029(7) 0.0034(7)
C13 0.0158(8) 0.0243(10) 0.0252(10) 0.0118(8) 0.0008(7) 0.0007(7)
C14 0.0202(9) 0.0270(11) 0.0285(11) 0.0144(9) 0.0053(8) 0.0015(8)
C15 0.0224(9) 0.0254(10) 0.0234(10) 0.0103(8) 0.0042(8) 0.0032(8)
C16 0.0216(9) 0.0231(10) 0.0304(11) 0.0113(9) 0.0050(8) 0.0008(8)
C17 0.0171(9) 0.0275(10) 0.0296(10) 0.0161(9) 0.0038(8) 0.0025(7)
C18 0.0226(10) 0.0294(11) 0.0330(11) 0.0185(9) 0.0084(8) 0.0044(8)
C19 0.0386(13) 0.0289(14) 0.0286(11) 0.0093(10) 0.0142(10) 0.0028(10)
C20 0.0599(19) 0.0463(17) 0.0273(13) 0.0115(12) 0.0104(13) 0.0034(14)
C21 0.0411(15) 0.0542(19) 0.0495(18) 0.0202(15) 0.0257(14) 0.0162(14)
C22 0.089(3) 0.0272(15) 0.059(2) 0.0058(14) 0.046(2) 0.0014(15)
C19B 0.0386(13) 0.0289(14) 0.0286(11) 0.0093(10) 0.0142(10) 0.0028(10)
C20B 0.0599(19) 0.0463(17) 0.0273(13) 0.0115(12) 0.0104(13) 0.0034(14)
C21B 0.0411(15) 0.0542(19) 0.0495(18) 0.0202(15) 0.0257(14) 0.0162(14)
C22B 0.089(3) 0.0272(15) 0.059(2) 0.0058(14) 0.046(2) 0.0014(15)
C23 0.0244(10) 0.0241(10) 0.0230(10) 0.0120(8) 0.0078(8) 0.0017(8)
C24 0.0217(9) 0.0275(10) 0.0296(11) 0.0181(9) 0.0092(8) 0.0033(8)
C25 0.0255(10) 0.0244(10) 0.0310(11) 0.0131(9) 0.0118(8) 0.0050(8)
C26 0.0249(10) 0.0245(10) 0.0255(10) 0.0116(8) 0.0090(8) 0.0040(8)
C27 0.0215(9) 0.0243(10) 0.0274(10) 0.0122(8) 0.0085(8) 0.0029(8)
C28 0.0225(9) 0.0221(9) 0.0241(10) 0.0128(8) 0.0104(8) 0.0040(7)
C29 0.0229(9) 0.0233(10) 0.0255(10) 0.0086(8) 0.0114(8) 0.0023(8)
C30 0.0291(11) 0.0266(11) 0.0328(12) 0.0076(9) 0.0065(9) 0.0045(9)
C31 0.0361(14) 0.0367(15) 0.0547(18) -0.0029(13) -0.0021(13) 0.0040(11)
C32 0.0471(15) 0.0264(12) 0.0429(14) 0.0118(11) 0.0132(12) -0.0006(10)
C33 0.0576(17) 0.0407(15) 0.0307(13) 0.0111(11) 0.0159(12) 0.0107(13)
C34 0.0219(9) 0.0230(10) 0.0230(10) 0.0069(8) 0.0080(8) 0.0038(8)
C35 0.0215(9) 0.0197(9) 0.0233(10) 0.0055(8) 0.0110(8) 0.0040(7)
C36 0.0225(9) 0.0224(10) 0.0262(10) 0.0069(8) 0.0086(8) 0.0004(7)
C37 0.0221(9) 0.0248(10) 0.0254(10) 0.0083(8) 0.0084(8) 0.0033(8)
C38 0.0235(10) 0.0247(10) 0.0313(11) 0.0116(9) 0.0097(8) 0.0031(8)
C39 0.0218(9) 0.0191(9) 0.0289(10) 0.0058(8) 0.0110(8) 0.0021(7)
C40 0.0238(10) 0.0200(10) 0.0318(11) 0.0071(8) 0.0082(8) 0.0020(8)
C41 0.0282(11) 0.0313(12) 0.0268(11) 0.0109(9) 0.0048(9) -0.0002(9)
C42 0.0373(14) 0.0485(16) 0.0454(16) 0.0238(13) -0.0081(12) -0.0104(12)
C43 0.0354(13) 0.0444(15) 0.0392(14) 0.0138(12) 0.0035(11) 0.0135(11)
C44 0.0488(15) 0.0430(15) 0.0317(13) 0.0149(11) 0.0107(11) 0.0054(12)
O1A 0.054(3) 0.090(4) 0.049(3) 0.014(3) 0.027(2) -0.007(3)
C1A 0.039(4) 0.046(6) 0.037(4) 0.022(4) 0.008(3) -0.006(4)
C2A 0.067(4) 0.047(3) 0.027(3) 0.011(2) 0.008(3) -0.002(3)
C3A 0.057(8) 0.083(8) 0.059(8) -0.014(6) -0.019(5) 0.017(6)
C4A 0.053(5) 0.189(12) 0.057(5) 0.004(6) 0.016(4) -0.058(6)
C5A 0.044(4) 0.049(6) 0.040(4) 0.020(4) 0.017(3) 0.011(4)
C6A 0.047(4) 0.184(11) 0.031(3) 0.004(5) 0.002(3) -0.038(5)
C7A 0.035(5) 0.120(11) 0.033(5) 0.037(6) 0.006(4) -0.037(5)
C8A 0.045(4) 0.034(4) 0.221(14) -0.018(6) 0.023(6) -0.003(3)
C9A 0.048(4) 0.152(11) 0.219(15) 0.153(11) -0.016(6) -0.013(5)
C10A 0.050(4) 0.049(4) 0.059(4) 0.015(3) -0.014(3) 0.000(3)

loop_
_atom_type_symbol
_atom_type_description
_atom_type_scat_dispersion_real
_atom_type_scat_dispersion_imag
_atom_type_scat_source
C C 0.0033 0.0016 'International Tables Vol C Tables 4.2.6.8 and 6.1.1.4'
H H 0.0000 0.0000 'International Tables Vol C Tables 4.2.6.8 and 6.1.1.4'
O O 0.0106 0.0060 'International Tables Vol C Tables 4.2.6.8 and 6.1.1.4'

loop_
_geom_angle_atom_site_label_1
_geom_angle_atom_site_label_2
_geom_angle_atom_site_label_3
_geom_angle
O1 C1 C2 118.21(19)
O1 C1 C6 120.08(19)
C2 C1 C6 121.7(2)
C1 C2 C3 118.18(19)
C1 C2 C40 122.0(2)
C3 C2 C40 119.84(19)
C4 C3 C2 122.4(2)
C3 C4 C5 117.2(2)
C3 C4 C8 123.1(2)
C5 C4 C8 119.7(2)
C6 C5 C4 122.6(2)
C5 C6 C1 117.86(19)
C5 C6 C7 120.18(19)
C1 C6 C7 121.95(19)
C6 C7 C13 112.79(17)
C9 C8 C4 112.4(2)
C9 C8 C10 108.6(3)
C4 C8 C10 108.9(2)
C9 C8 C11 107.8(3)
C4 C8 C11 110.6(2)
C10 C8 C11 108.5(2)
O3 C12 C17 120.33(19)
O3 C12 C13 118.41(19)
C17 C12 C13 121.2(2)
C14 C13 C12 118.01(19)
C14 C13 C7 120.47(19)
C12 C13 C7 121.51(19)
C13 C14 C15 123.1(2)
C16 C15 C14 116.7(2)
C16 C15 C19 123.2(2)
C14 C15 C19 120.1(2)
C16 C15 C19B 115.3(9)
C14 C15 C19B 128.0(9)
C19 C15 C19B 8.1(9)
C17 C16 C15 122.7(2)
C16 C17 C12 118.20(19)
C16 C17 C18 119.6(2)
C12 C17 C18 122.2(2)
C17 C18 C24 112.77(17)
C22 C19 C15 112.1(2)
C22 C19 C20 108.6(3)
C15 C19 C20 109.5(2)
C22 C19 C21 108.9(3)
C15 C19 C21 109.3(2)
C20 C19 C21 108.4(3)
C22B C19B C21B 109.6(17)
C22B C19B C20B 108.8(17)
C21B C19B C20B 108.8(17)
C22B C19B C15 109.9(16)
C21B C19B C15 109.8(16)
C20B C19B C15 109.9(16)
O2 C23 C28 120.41(19)
O2 C23 C24 117.94(19)
C28 C23 C24 121.6(2)
C25 C24 C23 118.32(19)
C25 C24 C18 120.40(19)
C23 C24 C18 121.3(2)
C24 C25 C26 122.7(2)
C27 C26 C25 116.8(2)
C27 C26 C30 123.74(19)
C25 C26 C30 119.40(19)
C26 C27 C28 122.8(2)
C23 C28 C27 117.63(19)
C23 C28 C29 122.36(19)
C27 C28 C29 119.98(18)
C35 C29 C28 115.53(16)
C31 C30 C33 109.0(2)
C31 C30 C26 112.2(2)
C33 C30 C26 109.9(2)
C31 C30 C32 108.1(2)
C33 C30 C32 108.7(2)
C26 C30 C32 108.9(2)
O4 C34 C35 118.22(19)
O4 C34 C39 119.99(19)
C35 C34 C39 121.74(19)
C34 C35 C36 117.36(19)
C34 C35 C29 122.28(19)
C36 C35 C29 120.36(18)
C37 C36 C35 122.93(19)
C36 C37 C38 117.1(2)
C36 C37 C41 123.73(19)
C38 C37 C41 119.2(2)
C39 C38 C37 122.6(2)
C38 C39 C34 118.17(19)
C38 C39 C40 120.10(19)
C34 C39 C40 121.7(2)
C39 C40 C2 113.45(17)
C44 C41 C42 108.5(2)
C44 C41 C43 108.6(2)
C42 C41 C43 108.0(2)
C44 C41 C37 110.3(2)
C42 C41 C37 112.3(2)
C43 C41 C37 109.02(19)
O1A C1A C6A 118.5(8)
O1A C1A C2A 112.3(9)
C6A C1A C2A 116.3(8)
C3A C2A C1A 118.0(7)
C2A C3A C4A 118.2(8)
C2A C3A C10A 119.9(8)
C4A C3A C10A 116.8(9)
C3A C4A C5A 116.2(9)
C6A C5A C4A 115.1(9)
C1A C6A C5A 112.4(8)
C1A C6A C7A 114.7(7)
C5A C6A C7A 119.3(8)
C8A C7A C6A 114.7(9)
C8A C7A C9A 108.5(10)
C6A C7A C9A 108.4(9)

loop_
_geom_bond_atom_site_label_1
_geom_bond_atom_site_label_2
_geom_bond_distance
O1 C1 1.390(3)
O2 C23 1.385(3)
O3 C12 1.385(3)
O4 C34 1.379(3)
C1 C2 1.395(3)
C1 C6 1.400(3)
C2 C3 1.395(3)
C2 C40 1.523(3)
C3 C4 1.393(3)
C4 C5 1.402(3)
C4 C8 1.536(3)
C5 C6 1.391(3)
C6 C7 1.524(3)
C7 C13 1.527(3)
C8 C9 1.520(4)
C8 C10 1.537(4)
C8 C11 1.537(4)
C12 C17 1.396(3)
C12 C13 1.404(3)
C13 C14 1.382(3)
C14 C15 1.399(3)
C15 C16 1.396(3)
C15 C19 1.527(4)
C15 C19B 1.57(4)
C16 C17 1.392(3)
C17 C18 1.522(3)
C18 C24 1.525(3)
C19 C22 1.527(4)
C19 C20 1.531(4)
C19 C21 1.533(4)
C19B C22B 1.524(16)
C19B C21B 1.525(16)
C19B C20B 1.527(16)
C23 C28 1.398(3)
C23 C24 1.400(3)
C24 C25 1.382(3)
C25 C26 1.403(3)
C26 C27 1.398(3)
C26 C30 1.533(3)
C27 C28 1.399(3)
C28 C29 1.524(3)
C29 C35 1.524(3)
C30 C31 1.526(4)
C30 C33 1.531(4)
C30 C32 1.546(4)
C34 C35 1.400(3)
C34 C39 1.402(3)
C35 C36 1.402(3)
C36 C37 1.395(3)
C37 C38 1.399(3)
C37 C41 1.540(3)
C38 C39 1.389(3)
C39 C40 1.522(3)
C41 C44 1.531(4)
C41 C42 1.532(3)
C41 C43 1.538(4)
O1A C1A 1.388(12)
C1A C6A 1.452(13)
C1A C2A 1.498(11)
C2A C3A 1.419(12)
C3A C4A 1.455(13)
C3A C10A 1.482(11)
C4A C5A 1.497(13)
C5A C6A 1.497(12)
C6A C7A 1.520(10)
C7A C8A 1.485(13)
C7A C9A 1.521(12)
